data_7113539
loop_
_publ_author_name
'Albert, Joan'
'Cadena, J. Magali'
'Gonz\'alez, Asensio'
'Granell, Jaume'
'Solans, Xavier'
'Font-Bardia, Merc\`e'

_publ_section_title
;
 The first NH aldimine organometallic compound. Isolation and crystal structure
;
_journal_coden_ASTM CHCOFS
_journal_issue 4
_journal_name_full
;
 Chemical Communications (Cambridge, United Kingdom)
;
_journal_page_first 528
_journal_page_last 529
_journal_paper_doi 10.1039/b211808d
_journal_year 2003
_chemical_formula_sum 'C28 H27 Cl N P Pd'
_chemical_formula_weight 550.33
_space_group_IT_number 14
_symmetry_cell_setting monoclinic
_symmetry_space_group_name_Hall '-P 2ybc'
_symmetry_space_group_name_H-M 'P 1 21/c 1'
_atom_sites_solution_hydrogens geom
_atom_sites_solution_primary direct
_atom_sites_solution_secondary difmap
_audit_creation_method SHELXL-97
_cell_angle_alpha 90
_cell_angle_beta 114.2640(10)
_cell_angle_gamma 90
_cell_formula_units_Z 4
_cell_length_a 10.1670(10)
_cell_length_b 24.9410(10)
_cell_length_c 10.6240(10)
_cell_measurement_reflns_used 8954
_cell_measurement_temperature 293(2)
_cell_measurement_theta_max 31
_cell_measurement_theta_min 3
_cell_volume 2456.0(3)
_computing_structure_refinement 'SHELXL-97 (Sheldrick, 1997)'
_computing_structure_solution 'SHELXS-97 (Sheldrick, 1990)'
_diffrn_ambient_temperature 293(2)
_diffrn_measured_fraction_theta_full 0.498
_diffrn_measured_fraction_theta_max 0.498
_diffrn_measurement_device_type 'Marresearch 2300'
_diffrn_measurement_method 'phi scan'
_diffrn_radiation_monochromator graphite
_diffrn_radiation_source 'fine-focus sealed tube'
_diffrn_radiation_type MoK\a
_diffrn_radiation_wavelength 0.71069
_diffrn_reflns_av_R_equivalents 0.0339
_diffrn_reflns_av_sigmaI/netI 0.0204
_diffrn_reflns_limit_h_max 10
_diffrn_reflns_limit_h_min 0
_diffrn_reflns_limit_k_max 36
_diffrn_reflns_limit_k_min 0
_diffrn_reflns_limit_l_max 13
_diffrn_reflns_limit_l_min -14
_diffrn_reflns_number 10751
_diffrn_reflns_theta_full 31.49
_diffrn_reflns_theta_max 31.49
_diffrn_reflns_theta_min 2.26
_diffrn_standards_decay_% 0
_exptl_absorpt_coefficient_mu 0.946
_exptl_absorpt_correction_type none
_exptl_crystal_colour yellow
_exptl_crystal_density_diffrn 1.488
_exptl_crystal_density_method 'not measured'
_exptl_crystal_description prism
_exptl_crystal_F_000 1120
_exptl_crystal_size_max 0.2
_exptl_crystal_size_mid 0.1
_exptl_crystal_size_min 0.1
_refine_diff_density_max 0.766
_refine_diff_density_min -0.831
_refine_diff_density_rms 0.145
_refine_ls_extinction_coef 0.0138(14)
_refine_ls_extinction_expression Fc^*^=kFc[1+0.001xFc^2^\l^3^/sin(2\q)]^-1/4^
_refine_ls_extinction_method SHELXL
_refine_ls_goodness_of_fit_ref 1.072
_refine_ls_hydrogen_treatment mixed
_refine_ls_matrix_type full
_refine_ls_number_parameters 359
_refine_ls_number_reflns 4209
_refine_ls_number_restraints 0
_refine_ls_restrained_S_all 1.072
_refine_ls_R_factor_all 0.0556
_refine_ls_R_factor_gt 0.0454
_refine_ls_shift/su_max 0.001
_refine_ls_shift/su_mean 0.000
_refine_ls_structure_factor_coef Fsqd
_refine_ls_weighting_details 'w=1/[\s^2^(Fo^2^)+(0.1030P)^2^+2.2441P] where P=(Fo^2^+2Fc^2^)/3'
_refine_ls_weighting_scheme calc
_refine_ls_wR_factor_gt 0.1365
_refine_ls_wR_factor_ref 0.1480
_reflns_number_gt 3524
_reflns_number_total 4209
_reflns_threshold_expression >2sigma(I)
_cod_duplicate_entry 7103983
_cod_data_source_file b211808d.txt
_cod_data_source_block jgfm95a
_cod_depositor_comments
;
The following automatic conversions were performed:

'_symmetry_cell_setting' value 'Monoclinic' changed to 'monoclinic'
according to
/usr/data/users/saulius/automatic-downloads/retrospective/RSC/lib/dictionaries/cif_core.dic
dictionary named 'cif_core.dic' version 2.4.2 from 2011-04-26.

Automatic conversion script
Id: cif_fix_values 2281 2013-09-26 08:29:07Z andrius 

The following automatic conversions were performed:

'_refine_ls_weighting_scheme' value 'calc
w=1/[\s^2^(Fo^2^)+(0.1030P)^2^+2.2441P] where P=(Fo^2^+2Fc^2^)/3' was
changed to 'calc'. New tag '_refine_ls_weighting_details' was
created. The value of the new tag was set to
'w=1/[\s^2^(Fo^2^)+(0.1030P)^2^+2.2441P] where P=(Fo^2^+2Fc^2^)/3'.

Automatic conversion script
Id: cif_fix_values 3143 2015-03-26 13:38:13Z robertas 
;
_cod_original_sg_symbol_H-M P21/c
_cod_database_code 7113539

loop_
_symmetry_equiv_pos_as_xyz
'x, y, z'
'-x, y+1/2, -z+1/2'
'-x, -y, -z'
'x, -y-1/2, z-1/2'

loop_
_atom_site_label
_atom_site_type_symbol
_atom_site_fract_x
_atom_site_fract_y
_atom_site_fract_z
_atom_site_U_iso_or_equiv
_atom_site_adp_type
_atom_site_occupancy
_atom_site_calc_flag
_atom_site_refinement_flags
Pd1 Pd 0.27886(4) 0.059865(10) 0.10394(3) 0.0328(2) Uani 1 d .
P2 P 0.17402(15) 0.14091(3) 0.08874(10) 0.0312(4) Uani 1 d .
Cl Cl 0.42786(17) 0.08700(4) -0.01520(12) 0.0456(4) Uani 1 d .
N N 0.3732(6) -0.01513(12) 0.1323(4) 0.0413(13) Uani 1 d .
C1 C 0.3902(7) -0.04894(15) 0.2277(5) 0.0391(15) Uani 1 d .
C2 C 0.3416(6) -0.03960(14) 0.3369(4) 0.0351(13) Uani 1 d .
C3 C 0.4072(7) -0.06617(15) 0.4640(5) 0.0408(16) Uani 1 d .
C4 C 0.5180(8) -0.1091(2) 0.4874(6) 0.0592(18) Uani 1 d .
H4 H 0.5911 -0.0962 0.4598 0.071 Uiso 1 calc R
H4A H 0.4727 -0.1402 0.4339 0.071 Uiso 1 calc R
H4B H 0.5612 -0.1184 0.5836 0.071 Uiso 1 calc R
C5 C 0.3683(7) -0.05210(18) 0.5704(5) 0.0460(17) Uani 1 d .
C6 C 0.2668(7) -0.01365(17) 0.5550(5) 0.0497(17) Uani 1 d .
C7 C 0.2295(9) 0.0022(2) 0.6737(6) 0.068(2) Uani 1 d .
H7 H 0.1400 0.0215 0.6389 0.081 Uiso 1 calc R
H7A H 0.3046 0.0245 0.7368 0.081 Uiso 1 calc R
H7B H 0.2201 -0.0295 0.7208 0.081 Uiso 1 calc R
C8 C 0.1965(8) 0.01056(16) 0.4268(5) 0.0470(17) Uani 1 d .
C9 C 0.2310(6) -0.00173(14) 0.3162(4) 0.0360(14) Uani 1 d .
C10 C 0.1474(6) 0.02238(15) 0.1788(5) 0.0389(14) Uani 1 d .
H10 H 0.0793 0.0481 0.1860 0.021(10) Uiso 1 calc R
H10A H 0.0931 -0.0055 0.1149 0.026 Uiso 1 calc R
C11 C 0.2932(7) 0.19768(14) 0.1655(4) 0.0333(15) Uani 1 d .
C12 C 0.4358(9) 0.1951(2) 0.1882(6) 0.0534(19) Uani 1 d .
C13 C 0.5280(9) 0.2375(3) 0.2512(8) 0.070(2) Uani 1 d .
H13 H 0.6250 0.2354 0.2675 0.083 Uiso 1 calc R
C14 C 0.4754(12) 0.2826(2) 0.2893(7) 0.073(3) Uani 1 d .
C15 C 0.3348(11) 0.2860(2) 0.2669(7) 0.063(2) Uani 1 d .
C16 C 0.2447(9) 0.24391(17) 0.2066(6) 0.0493(18) Uani 1 d .
C17 C 0.0629(6) 0.15853(13) -0.0892(4) 0.0307(13) Uani 1 d .
C18 C -0.0010(7) 0.20894(15) -0.1274(4) 0.0408(14) Uani 1 d .
C28 C 0.0960(9) 0.15050(17) 0.3106(5) 0.0394(17) Uani 1 d .
C19 C -0.0972(7) 0.21875(17) -0.2605(5) 0.0507(16) Uani 1 d .
C20 C -0.1335(7) 0.17873(19) -0.3580(5) 0.0471(16) Uani 1 d .
C21 C -0.0705(7) 0.12933(17) -0.3239(4) 0.0443(15) Uani 1 d .
C22 C 0.0271(7) 0.11884(15) -0.1901(4) 0.0431(15) Uani 1 d .
C23 C 0.0460(6) 0.14478(14) 0.1677(4) 0.0298(14) Uani 1 d .
C24 C -0.0984(8) 0.13549(17) 0.0931(6) 0.0433(17) Uani 1 d .
C25 C -0.1942(7) 0.13207(19) 0.1567(6) 0.0506(16) Uani 1 d .
H25 H -0.2921 0.1261 0.1046 0.061 Uiso 1 calc R
C26 C -0.1411(10) 0.13771(19) 0.2980(7) 0.051(2) Uani 1 d .
C27 C 0.0022(9) 0.14723(18) 0.3742(6) 0.0466(18) Uani 1 d .
H1N H 0.418(5) -0.0246(15) 0.076(4) 0.023(10) Uiso 1 d .
H1 H 0.438(6) -0.084(2) 0.232(5) 0.042(13) Uiso 1 d .
H5 H 0.414(7) -0.069(2) 0.663(6) 0.057(16) Uiso 1 d .
H8 H 0.124(6) 0.0360(17) 0.412(4) 0.025(10) Uiso 1 d .
H12 H 0.467(6) 0.160(2) 0.161(5) 0.054(15) Uiso 1 d .
H14 H 0.546(7) 0.308(2) 0.338(6) 0.060(16) Uiso 1 d .
H15 H 0.280(9) 0.322(3) 0.276(8) 0.10(2) Uiso 1 d .
H16 H 0.145(6) 0.2471(16) 0.198(4) 0.022(12) Uiso 1 d .
H18 H 0.030(7) 0.237(2) -0.063(6) 0.050(14) Uiso 1 d .
H19 H -0.136(6) 0.255(2) -0.294(5) 0.047(14) Uiso 1 d .
H20 H -0.201(6) 0.1822(17) -0.447(5) 0.034(12) Uiso 1 d .
H21 H -0.090(8) 0.100(3) -0.392(7) 0.08(2) Uiso 1 d .
H22 H 0.067(6) 0.0873(19) -0.168(4) 0.032(11) Uiso 1 d .
H24 H -0.130(6) 0.1315(18) 0.009(5) 0.036(12) Uiso 1 d .
H26 H -0.197(7) 0.1350(19) 0.342(5) 0.042(14) Uiso 1 d .
H27 H 0.030(7) 0.148(2) 0.466(7) 0.067(17) Uiso 1 d .
H28 H 0.188(6) 0.1558(16) 0.357(5) 0.017(12) Uiso 1 d .

loop_
_atom_site_aniso_label
_atom_site_aniso_U_11
_atom_site_aniso_U_22
_atom_site_aniso_U_33
_atom_site_aniso_U_23
_atom_site_aniso_U_13
_atom_site_aniso_U_12
Pd1 0.0419(6) 0.02758(16) 0.0321(2) 0.00074(8) 0.0185(3) 0.00256(12)
P2 0.0384(13) 0.0279(4) 0.0302(5) -0.0002(3) 0.0171(6) 0.0006(4)
Cl 0.0593(14) 0.0402(5) 0.0504(6) -0.0018(4) 0.0356(7) 0.0013(5)
N 0.060(4) 0.0298(13) 0.0427(19) 0.0008(11) 0.029(2) 0.0032(17)
C1 0.040(5) 0.0317(16) 0.046(2) 0.0021(14) 0.018(3) 0.003(2)
C2 0.035(4) 0.0281(15) 0.043(2) 0.0009(13) 0.016(2) -0.0031(18)
C3 0.036(5) 0.0361(18) 0.044(2) 0.0073(14) 0.011(3) -0.001(2)
C4 0.052(6) 0.054(3) 0.063(3) 0.021(2) 0.015(3) 0.006(3)
C5 0.047(6) 0.050(2) 0.038(2) 0.0028(16) 0.014(3) -0.011(2)
C6 0.065(6) 0.043(2) 0.045(2) -0.0083(16) 0.027(3) -0.017(2)
C7 0.092(7) 0.070(3) 0.050(3) -0.015(2) 0.037(4) -0.011(3)
C8 0.069(6) 0.0325(17) 0.054(3) -0.0018(15) 0.040(3) -0.002(2)
C9 0.037(5) 0.0282(15) 0.042(2) 0.0002(13) 0.016(2) 0.0004(19)
C10 0.038(5) 0.0326(17) 0.047(2) 0.0071(14) 0.018(3) 0.0038(19)
C11 0.032(5) 0.0333(16) 0.034(2) -0.0036(12) 0.013(2) -0.0044(19)
C12 0.050(7) 0.047(2) 0.066(3) -0.017(2) 0.027(4) -0.010(3)
C13 0.039(6) 0.070(3) 0.101(5) -0.026(3) 0.031(4) -0.027(3)
C14 0.087(9) 0.048(3) 0.080(4) -0.025(3) 0.031(5) -0.025(4)
C15 0.072(8) 0.046(2) 0.081(4) -0.022(2) 0.043(4) -0.008(3)
C16 0.048(6) 0.040(2) 0.068(3) -0.0132(19) 0.032(4) -0.002(2)
C17 0.031(4) 0.0300(14) 0.0359(19) 0.0025(12) 0.019(2) 0.0021(17)
C18 0.047(5) 0.0348(17) 0.038(2) 0.0022(14) 0.015(2) 0.005(2)
C28 0.038(6) 0.044(2) 0.040(2) 0.0042(16) 0.020(3) 0.005(2)
C19 0.062(5) 0.042(2) 0.048(2) 0.0130(17) 0.023(3) 0.011(2)
C20 0.046(5) 0.058(2) 0.034(2) 0.0092(17) 0.013(3) 0.004(3)
C21 0.051(5) 0.045(2) 0.034(2) -0.0014(15) 0.014(3) -0.001(2)
C22 0.064(5) 0.0291(16) 0.038(2) 0.0008(13) 0.023(2) -0.001(2)
C23 0.026(5) 0.0324(15) 0.0320(19) 0.0017(12) 0.012(3) 0.0002(18)
C24 0.047(6) 0.043(2) 0.047(3) -0.0068(16) 0.027(3) -0.006(2)
C25 0.032(5) 0.052(2) 0.074(4) -0.007(2) 0.027(3) -0.011(3)
C26 0.058(7) 0.044(2) 0.075(4) -0.001(2) 0.052(5) -0.005(3)
C27 0.057(6) 0.046(2) 0.048(3) 0.0076(18) 0.033(3) 0.006(3)

loop_
_atom_type_symbol
_atom_type_description
_atom_type_scat_dispersion_real
_atom_type_scat_dispersion_imag
_atom_type_scat_source
C C 0.0033 0.0016 'International Tables Vol C Tables 4.2.6.8 and 6.1.1.4'
H H 0.0000 0.0000 'International Tables Vol C Tables 4.2.6.8 and 6.1.1.4'
N N 0.0061 0.0033 'International Tables Vol C Tables 4.2.6.8 and 6.1.1.4'
P P 0.1023 0.0942 'International Tables Vol C Tables 4.2.6.8 and 6.1.1.4'
Cl Cl 0.1484 0.1585 'International Tables Vol C Tables 4.2.6.8 and 6.1.1.4'
Pd Pd -0.9988 1.0072 'International Tables Vol C Tables 4.2.6.8 and 6.1.1.4'

loop_
_geom_angle_atom_site_label_1
_geom_angle_atom_site_label_2
_geom_angle_atom_site_label_3
_geom_angle
C10 Pd1 N 82.39(17)
C10 Pd1 P2 94.15(12)
N Pd1 P2 175.51(10)
C10 Pd1 Cl 167.57(12)
N Pd1 Cl 88.67(12)
P2 Pd1 Cl 95.17(4)
C17 P2 C23 102.2(2)
C17 P2 C11 107.03(18)
C23 P2 C11 102.8(2)
C17 P2 Pd1 111.40(12)
C23 P2 Pd1 114.88(12)
C11 P2 Pd1 117.1(2)
C1 N Pd1 128.2(3)
C1 N H1N 114(3)
Pd1 N H1N 117(2)
N C1 C2 123.3(4)
N C1 H1 122(3)
C2 C1 H1 115(3)
C3 C2 C9 119.8(4)
C3 C2 C1 120.7(5)
C9 C2 C1 119.5(4)
C5 C3 C2 118.9(5)
C5 C3 C4 119.5(4)
C2 C3 C4 121.6(4)
C3 C4 H4 109.5
C3 C4 H4A 109.5
H4 C4 H4A 109.5
C3 C4 H4B 109.5
H4 C4 H4B 109.5
H4A C4 H4B 109.5
C6 C5 C3 122.2(5)
C6 C5 H5 116(3)
C3 C5 H5 122(4)
C5 C6 C8 118.7(5)
C5 C6 C7 121.2(5)
C8 C6 C7 120.0(6)
C6 C7 H7 109.5
C6 C7 H7A 109.5
H7 C7 H7A 109.5
C6 C7 H7B 109.5
H7 C7 H7B 109.5
H7A C7 H7B 109.5
C6 C8 C9 121.7(5)
C6 C8 H8 121(2)
C9 C8 H8 118(2)
C8 C9 C2 118.4(4)
C8 C9 C10 120.0(5)
C2 C9 C10 121.4(4)
C9 C10 Pd1 111.6(4)
C9 C10 H10 109.3
Pd1 C10 H10 109.3
C9 C10 H10A 109.3
Pd1 C10 H10A 109.3
H10 C10 H10A 108.0
C12 C11 C16 118.0(5)
C12 C11 P2 120.2(3)
C16 C11 P2 121.8(6)
C11 C12 C13 120.3(6)
C11 C12 H12 115(3)
C13 C12 H12 125(3)
C14 C13 C12 119.9(8)
C14 C13 H13 120.1
C12 C13 H13 120.1
C15 C14 C13 120.6(6)
C15 C14 H14 125(4)
C13 C14 H14 115(4)
C14 C15 C16 119.5(6)
C14 C15 H15 126(4)
C16 C15 H15 114(5)
C15 C16 C11 121.8(8)
C15 C16 H16 117(3)
C11 C16 H16 121(3)
C22 C17 C18 118.2(4)
C22 C17 P2 118.9(3)
C18 C17 P2 122.5(3)
C19 C18 C17 120.7(4)
C19 C18 H18 120(3)
C17 C18 H18 119(3)
C27 C28 C23 120.7(7)
C27 C28 H28 122(3)
C23 C28 H28 117(3)
C18 C19 C20 120.3(4)
C18 C19 H19 123(3)
C20 C19 H19 116(3)
C21 C20 C19 120.2(5)
C21 C20 H20 116(3)
C19 C20 H20 124(3)
C20 C21 C22 120.2(4)
C20 C21 H21 123(4)
C22 C21 H21 117(4)
C21 C22 C17 120.4(4)
C21 C22 H22 120(3)
C17 C22 H22 119(3)
C24 C23 C28 118.0(5)
C24 C23 P2 121.6(3)
C28 C23 P2 119.9(5)
C23 C24 C25 121.6(5)
C23 C24 H24 120(4)
C25 C24 H24 118(4)
C26 C25 C24 118.8(6)
C26 C25 H25 120.6
C24 C25 H25 120.6
C27 C26 C25 120.6(6)
C27 C26 H26 118(4)
C25 C26 H26 122(4)
C26 C27 C28 120.2(6)
C26 C27 H27 116(4)
C28 C27 H27 124(4)

loop_
_geom_bond_atom_site_label_1
_geom_bond_atom_site_label_2
_geom_bond_distance
Pd1 C10 2.041(5)
Pd1 N 2.067(3)
Pd1 P2 2.2597(10)
Pd1 Cl 2.4354(12)
P2 C17 1.813(4)
P2 C23 1.817(5)
P2 C11 1.824(5)
N C1 1.275(5)
N H1N 0.92(4)
C1 C2 1.454(6)
C1 H1 0.99(5)
C2 C3 1.403(6)
C2 C9 1.415(7)
C3 C5 1.387(7)
C3 C4 1.499(8)
C4 H4 0.9600
C4 H4A 0.9600
C4 H4B 0.9600
C5 C6 1.368(8)
C5 H5 0.99(6)
C6 C8 1.389(7)
C6 C7 1.511(7)
C7 H7 0.9600
C7 H7A 0.9600
C7 H7B 0.9600
C8 C9 1.392(6)
C8 H8 0.94(5)
C9 C10 1.481(6)
C10 H10 0.9700
C10 H10A 0.9700
C11 C12 1.370(8)
C11 C16 1.393(7)
C12 C13 1.389(8)
C12 H12 1.02(5)
C13 C14 1.377(10)
C13 H13 0.9300
C14 C15 1.352(10)
C14 H14 0.94(6)
C15 C16 1.367(9)
C15 H15 1.08(8)
C16 H16 0.98(6)
C17 C22 1.393(5)
C17 C18 1.397(5)
C18 C19 1.371(7)
C18 H18 0.93(5)
C28 C27 1.378(8)
C28 C23 1.397(6)
C28 H28 0.87(5)
C19 C20 1.375(7)
C19 H19 0.99(5)
C20 C21 1.367(7)
C20 H20 0.91(5)
C21 C22 1.383(7)
C21 H21 1.00(7)
C22 H22 0.87(5)
C23 C24 1.372(8)
C24 C25 1.398(7)
C24 H24 0.82(5)
C25 C26 1.377(9)
C25 H25 0.9300
C26 C27 1.366(9)
C26 H26 0.87(6)
C27 H27 0.90(6)
